data_4501656
loop_
_publ_author_name
'Li, Cheng-Peng'
'Zhao, Xiao-Hu'
'Chen, Xu-Dong'
'Yu, Qian'
'Du, Miao'

_publ_section_title
;
 Metal-Involved Solvothermal Interconversions of Pyrazinyl Substituted
 Azole Derivatives: Controllability and Mechanism
;
_journal_issue 12
_journal_name_full 'Crystal Growth &amp; Design'
_journal_page_first 5034
_journal_paper_doi 10.1021/cg100200b
_journal_volume 10
_journal_year 2010
_chemical_formula_sum 'C42 H40 Co N26 O12 S2'
_chemical_formula_weight 1224.07
_chemical_name_systematic
; 
 ? 
;
_space_group_IT_number 2
_symmetry_cell_setting triclinic
_symmetry_space_group_name_Hall '-P 1'
_symmetry_space_group_name_H-M 'P -1'
_atom_sites_solution_hydrogens geom
_atom_sites_solution_primary direct
_atom_sites_solution_secondary difmap
_audit_creation_method SHELXL-97
_cell_angle_alpha 72.193(2)
_cell_angle_beta 79.256(2)
_cell_angle_gamma 88.374(2)
_cell_formula_units_Z 1
_cell_length_a 7.4346(9)
_cell_length_b 12.8504(16)
_cell_length_c 14.6177(17)
_cell_measurement_reflns_used 1517
_cell_measurement_temperature 296(2)
_cell_measurement_theta_max 22.66
_cell_measurement_theta_min 2.55
_cell_volume 1305.7(3)
_computing_cell_refinement 'Bruker APEX II'
_computing_data_collection 'Bruker APEX II'
_computing_data_reduction 'Bruker SAINT'
_computing_molecular_graphics 'Bruker SHELXTL'
_computing_publication_material 'Bruker SHELXTL'
_computing_structure_refinement 'SHELXL-97 (Sheldrick, 1997)'
_computing_structure_solution 'SHELXS-97 (Sheldrick, 1990)'
_diffrn_ambient_temperature 296(2)
_diffrn_measured_fraction_theta_full 0.985
_diffrn_measured_fraction_theta_max 0.985
_diffrn_measurement_device_type 'APEX II CCD area detector'
_diffrn_measurement_method 'phi and omega scans'
_diffrn_radiation_monochromator graphite
_diffrn_radiation_source 'fine-focus sealed tube'
_diffrn_radiation_type MoK\a
_diffrn_radiation_wavelength 0.71073
_diffrn_reflns_av_R_equivalents 0.0197
_diffrn_reflns_av_sigmaI/netI 0.0426
_diffrn_reflns_limit_h_max 8
_diffrn_reflns_limit_h_min -8
_diffrn_reflns_limit_k_max 15
_diffrn_reflns_limit_k_min -13
_diffrn_reflns_limit_l_max 17
_diffrn_reflns_limit_l_min -14
_diffrn_reflns_number 7120
_diffrn_reflns_theta_full 25.00
_diffrn_reflns_theta_max 25.00
_diffrn_reflns_theta_min 1.86
_exptl_absorpt_coefficient_mu 0.496
_exptl_absorpt_correction_T_max 1.000000
_exptl_absorpt_correction_T_min 0.518276
_exptl_absorpt_correction_type multi-scan
_exptl_absorpt_process_details SADABS
_exptl_crystal_colour Red
_exptl_crystal_density_diffrn 1.557
_exptl_crystal_density_meas ?
_exptl_crystal_density_method 'not measured'
_exptl_crystal_description Block
_exptl_crystal_F_000 629
_exptl_crystal_size_max 0.45
_exptl_crystal_size_mid 0.36
_exptl_crystal_size_min 0.24
_refine_diff_density_max 0.452
_refine_diff_density_min -0.399
_refine_diff_density_rms 0.050
_refine_ls_extinction_method none
_refine_ls_goodness_of_fit_ref 1.065
_refine_ls_hydrogen_treatment constr
_refine_ls_matrix_type full
_refine_ls_number_parameters 376
_refine_ls_number_reflns 4526
_refine_ls_number_restraints 0
_refine_ls_restrained_S_all 1.065
_refine_ls_R_factor_all 0.0664
_refine_ls_R_factor_gt 0.0449
_refine_ls_shift/su_max 0.000
_refine_ls_shift/su_mean 0.000
_refine_ls_structure_factor_coef Fsqd
_refine_ls_weighting_details 'calc w=1/[\s^2^(Fo^2^)+(0.0724P)^2^+0.0000P] where P=(Fo^2^+2Fc^2^)/3'
_refine_ls_weighting_scheme calc
_refine_ls_wR_factor_gt 0.1198
_refine_ls_wR_factor_ref 0.1282
_reflns_number_gt 3232
_reflns_number_total 4526
_reflns_threshold_expression >2sigma(I)
_cod_data_source_file cg100200b_si_002.cif
_cod_data_source_block 5
_cod_depositor_comments
;
The following automatic conversions were performed:

'_symmetry_cell_setting' value 'Triclinic' changed to 'triclinic'
according to /home/saulius/struct/CIF-dictionaries/cif_core.dic
dictionary named 'cif_core.dic' version 2.4.2 from
2011-04-26.

'_exptl_absorpt_correction_type' value 'MULTI-SCAN'
changed to 'multi-scan' according to
/home/saulius/struct/CIF-dictionaries/cif_core.dic dictionary named
'cif_core.dic' version 2.4.2 from 2011-04-26.

Automatic conversion script
Id: cif_fix_values 1715 2011-07-08 13:25:40Z adriana 

The following automatic conversions were performed:

'_exptl_crystal_density_meas' value 'NONE' was changed to '?' - the
value is perceived as not measured.

Automatic conversion script
Id: cif_fix_values 3008 2015-01-20 13:52:24Z robertas 
;
_cod_original_sg_symbol_H-M P-1
_cod_database_code 4501656

loop_
_symmetry_equiv_pos_as_xyz
'x, y, z'
'-x, -y, -z'

loop_
_atom_site_label
_atom_site_type_symbol
_atom_site_fract_x
_atom_site_fract_y
_atom_site_fract_z
_atom_site_U_iso_or_equiv
_atom_site_adp_type
_atom_site_occupancy
_atom_site_symmetry_multiplicity
_atom_site_calc_flag
_atom_site_refinement_flags
Co1 Co 0.5000 0.5000 0.0000 0.03941(19) Uani 1 2 d S
S1 S 0.61895(16) 0.85184(7) 0.03536(7) 0.0803(3) Uani 1 1 d .
O1 O 0.5887(2) 0.18688(14) 0.45952(13) 0.0445(5) Uani 1 1 d .
O2 O 0.1410(3) 0.63082(15) 0.45379(15) 0.0520(5) Uani 1 1 d .
O3 O 0.7829(3) 0.49710(16) -0.02157(16) 0.0649(6) Uani 1 1 d .
H3A H 0.8425 0.4459 -0.0375 0.097 Uiso 1 1 d R
H3B H 0.8014 0.5611 -0.0620 0.097 Uiso 1 1 d R
N1 N 0.4786(3) 0.44072(17) 0.16008(16) 0.0428(5) Uani 1 1 d .
N2 N 0.4443(3) 0.37327(19) 0.36340(16) 0.0456(6) Uani 1 1 d .
N3 N 0.7095(3) 0.14538(19) 0.32601(16) 0.0497(6) Uani 1 1 d .
N4 N 0.7503(3) 0.06248(19) 0.40718(17) 0.0505(6) Uani 1 1 d .
N5 N 0.5844(4) 0.0754(2) 0.65219(18) 0.0558(7) Uani 1 1 d .
N6 N 0.7651(4) -0.1237(2) 0.7033(2) 0.0672(8) Uani 1 1 d .
N7 N 0.1566(4) 0.7368(2) 0.2595(2) 0.0608(7) Uani 1 1 d .
N8 N -0.0322(5) 0.9304(2) 0.1990(3) 0.0840(10) Uani 1 1 d .
N9 N -0.0096(4) 0.7621(2) 0.4999(2) 0.0637(7) Uani 1 1 d .
N10 N 0.0258(4) 0.6814(2) 0.5831(2) 0.0621(7) Uani 1 1 d .
N11 N 0.2816(3) 0.4449(2) 0.55924(19) 0.0543(6) Uani 1 1 d .
N12 N 0.2244(4) 0.3865(2) 0.7640(2) 0.0639(7) Uani 1 1 d .
N13 N 0.5187(3) 0.66025(18) 0.00326(17) 0.0494(6) Uani 1 1 d .
C1 C 0.5361(4) 0.3165(2) 0.30792(19) 0.0401(6) Uani 1 1 d .
C2 C 0.3685(4) 0.4634(2) 0.3157(2) 0.0482(7) Uani 1 1 d .
H2 H 0.3014 0.5051 0.3512 0.058 Uiso 1 1 calc R
C3 C 0.3855(4) 0.4973(2) 0.2154(2) 0.0477(7) Uani 1 1 d .
H3 H 0.3307 0.5615 0.1854 0.057 Uiso 1 1 calc R
C4 C 0.5532(4) 0.3493(2) 0.20751(19) 0.0421(7) Uani 1 1 d .
H4 H 0.6183 0.3067 0.1721 0.051 Uiso 1 1 calc R
C5 C 0.6151(4) 0.2152(2) 0.36055(18) 0.0399(6) Uani 1 1 d .
C6 C 0.6763(4) 0.0912(2) 0.4827(2) 0.0411(6) Uani 1 1 d .
C7 C 0.6762(4) 0.0320(2) 0.58555(19) 0.0442(7) Uani 1 1 d .
C8 C 0.7664(4) -0.0656(2) 0.6107(2) 0.0555(8) Uani 1 1 d .
H8 H 0.8297 -0.0913 0.5612 0.067 Uiso 1 1 calc R
C9 C 0.6730(5) -0.0808(3) 0.7683(3) 0.0747(11) Uani 1 1 d .
H9 H 0.6676 -0.1185 0.8342 0.090 Uiso 1 1 calc R
C10 C 0.5848(5) 0.0163(3) 0.7446(2) 0.0699(10) Uani 1 1 d .
H10 H 0.5231 0.0416 0.7946 0.084 Uiso 1 1 calc R
C11 C 0.0610(4) 0.7831(2) 0.3228(2) 0.0547(8) Uani 1 1 d .
C12 C 0.1555(5) 0.7892(3) 0.1659(3) 0.0726(10) Uani 1 1 d .
H12 H 0.2183 0.7603 0.1184 0.087 Uiso 1 1 calc R
C13 C 0.0637(6) 0.8856(3) 0.1371(3) 0.0842(12) Uani 1 1 d .
H13 H 0.0705 0.9202 0.0705 0.101 Uiso 1 1 calc R
C14 C -0.0325(5) 0.8783(3) 0.2936(3) 0.0704(10) Uani 1 1 d .
H14 H -0.0973 0.9070 0.3407 0.085 Uiso 1 1 calc R
C15 C 0.0604(4) 0.7292(2) 0.4262(2) 0.0518(8) Uani 1 1 d .
C16 C 0.1132(4) 0.6068(2) 0.5524(2) 0.0483(7) Uani 1 1 d .
C17 C 0.1843(4) 0.5054(2) 0.6097(2) 0.0490(7) Uani 1 1 d .
C18 C 0.3511(4) 0.3557(3) 0.6127(3) 0.0614(8) Uani 1 1 d .
H18 H 0.4202 0.3109 0.5812 0.074 Uiso 1 1 calc R
C19 C 0.3244(5) 0.3272(3) 0.7131(3) 0.0627(9) Uani 1 1 d .
H19 H 0.3780 0.2644 0.7469 0.075 Uiso 1 1 calc R
C20 C 0.1552(4) 0.4759(3) 0.7108(2) 0.0575(8) Uani 1 1 d .
H20 H 0.0849 0.5202 0.7424 0.069 Uiso 1 1 calc R
C21 C 0.5602(4) 0.7392(2) 0.0166(2) 0.0493(7) Uani 1 1 d .
O4 O 0.9593(4) 0.6731(2) 0.81188(19) 0.0945(8) Uani 1 1 d .
H4A H 1.0058 0.7018 0.8477 0.142 Uiso 1 1 d R
H4B H 0.8999 0.7147 0.7713 0.142 Uiso 1 1 d R
O5 O 0.0112(4) 0.3373(2) 0.9683(2) 0.1190(11) Uani 1 1 d .
H5A H -0.0217 0.2801 1.0161 0.178 Uiso 1 1 d R
H5B H -0.0180 0.3403 0.9140 0.178 Uiso 1 1 d R
O6 O 0.8671(6) 0.1531(3) 0.1143(2) 0.1642(17) Uani 1 1 d .
H6A H 0.7895 0.1278 0.0900 0.246 Uiso 1 1 d R
H6B H 0.9413 0.1082 0.1420 0.246 Uiso 1 1 d R

loop_
_atom_site_aniso_label
_atom_site_aniso_U_11
_atom_site_aniso_U_22
_atom_site_aniso_U_33
_atom_site_aniso_U_23
_atom_site_aniso_U_13
_atom_site_aniso_U_12
Co1 0.0496(3) 0.0324(3) 0.0353(3) -0.0084(2) -0.0093(2) 0.0049(2)
S1 0.1276(9) 0.0547(5) 0.0592(6) -0.0249(4) -0.0024(6) -0.0215(5)
O1 0.0578(12) 0.0413(11) 0.0336(11) -0.0105(8) -0.0089(9) 0.0055(9)
O2 0.0582(12) 0.0473(12) 0.0539(13) -0.0201(10) -0.0113(10) 0.0052(10)
O3 0.0533(12) 0.0510(13) 0.0868(17) -0.0172(11) -0.0120(12) 0.0079(10)
N1 0.0538(14) 0.0373(12) 0.0373(13) -0.0114(10) -0.0085(11) 0.0029(11)
N2 0.0537(14) 0.0443(13) 0.0369(13) -0.0127(11) -0.0039(11) 0.0021(11)
N3 0.0642(16) 0.0475(14) 0.0349(14) -0.0118(11) -0.0057(11) 0.0090(12)
N4 0.0620(16) 0.0472(14) 0.0395(14) -0.0095(11) -0.0095(12) 0.0076(12)
N5 0.0769(18) 0.0525(15) 0.0370(14) -0.0133(12) -0.0087(13) -0.0002(13)
N6 0.087(2) 0.0566(17) 0.0519(18) 0.0004(14) -0.0253(16) 0.0018(15)
N7 0.0630(17) 0.0598(17) 0.0606(18) -0.0198(14) -0.0121(14) 0.0060(13)
N8 0.116(3) 0.0552(18) 0.085(3) -0.0171(18) -0.037(2) 0.0124(17)
N9 0.0726(18) 0.0509(16) 0.071(2) -0.0250(15) -0.0116(15) 0.0069(13)
N10 0.0718(18) 0.0544(16) 0.0631(18) -0.0266(14) -0.0056(14) 0.0031(14)
N11 0.0586(15) 0.0502(15) 0.0563(16) -0.0213(13) -0.0084(13) 0.0043(12)
N12 0.0696(18) 0.0669(18) 0.0544(17) -0.0170(15) -0.0115(14) -0.0035(15)
N13 0.0659(16) 0.0370(13) 0.0441(14) -0.0117(11) -0.0085(12) 0.0023(11)
C1 0.0452(15) 0.0400(15) 0.0363(16) -0.0127(12) -0.0082(12) -0.0040(12)
C2 0.0565(18) 0.0448(16) 0.0433(18) -0.0179(13) -0.0026(14) 0.0048(14)
C3 0.0597(18) 0.0396(16) 0.0402(17) -0.0089(13) -0.0066(14) 0.0060(13)
C4 0.0537(17) 0.0385(15) 0.0352(16) -0.0130(12) -0.0079(13) 0.0034(13)
C5 0.0500(16) 0.0417(15) 0.0267(15) -0.0085(12) -0.0067(12) -0.0040(13)
C6 0.0468(15) 0.0384(15) 0.0380(16) -0.0103(12) -0.0104(13) 0.0029(12)
C7 0.0524(17) 0.0425(16) 0.0351(16) -0.0067(13) -0.0093(13) -0.0041(13)
C8 0.064(2) 0.0513(18) 0.0472(19) -0.0065(15) -0.0141(15) 0.0032(15)
C9 0.103(3) 0.070(2) 0.043(2) 0.0045(18) -0.027(2) -0.014(2)
C10 0.100(3) 0.069(2) 0.039(2) -0.0156(17) -0.0091(18) -0.004(2)
C11 0.0587(19) 0.0446(17) 0.064(2) -0.0184(16) -0.0162(16) -0.0024(15)
C12 0.080(2) 0.070(2) 0.070(3) -0.0245(19) -0.0136(19) 0.0041(19)
C13 0.114(3) 0.073(3) 0.067(3) -0.015(2) -0.030(2) 0.003(2)
C14 0.089(3) 0.053(2) 0.077(3) -0.0248(18) -0.027(2) 0.0093(18)
C15 0.0502(18) 0.0436(17) 0.065(2) -0.0220(16) -0.0102(16) -0.0017(14)
C16 0.0455(16) 0.0559(18) 0.0491(19) -0.0265(15) -0.0037(14) -0.0065(14)
C17 0.0437(16) 0.0499(17) 0.056(2) -0.0212(15) -0.0063(14) -0.0057(14)
C18 0.063(2) 0.058(2) 0.064(2) -0.0234(17) -0.0089(17) 0.0052(16)
C19 0.066(2) 0.059(2) 0.062(2) -0.0140(17) -0.0156(17) 0.0013(17)
C20 0.0565(19) 0.066(2) 0.053(2) -0.0265(16) -0.0030(15) -0.0032(16)
C21 0.0610(19) 0.0469(18) 0.0344(16) -0.0072(13) -0.0048(14) 0.0055(14)
O4 0.106(2) 0.0827(18) 0.084(2) -0.0097(15) -0.0185(16) 0.0023(15)
O5 0.130(3) 0.118(2) 0.131(3) -0.070(2) -0.034(2) 0.0522(19)
O6 0.210(4) 0.124(3) 0.108(3) -0.002(2) 0.028(3) 0.081(3)

loop_
_atom_type_symbol
_atom_type_description
_atom_type_scat_dispersion_real
_atom_type_scat_dispersion_imag
_atom_type_scat_source
C C 0.0033 0.0016 'International Tables Vol C Tables 4.2.6.8 and 6.1.1.4'
H H 0.0000 0.0000 'International Tables Vol C Tables 4.2.6.8 and 6.1.1.4'
N N 0.0061 0.0033 'International Tables Vol C Tables 4.2.6.8 and 6.1.1.4'
O O 0.0106 0.0060 'International Tables Vol C Tables 4.2.6.8 and 6.1.1.4'
S S 0.1246 0.1234 'International Tables Vol C Tables 4.2.6.8 and 6.1.1.4'
Co Co 0.3494 0.9721 'International Tables Vol C Tables 4.2.6.8 and 6.1.1.4'

loop_
_geom_angle_atom_site_label_1
_geom_angle_atom_site_label_2
_geom_angle_atom_site_label_3
_geom_angle
_geom_angle_site_symmetry_1
_geom_angle_site_symmetry_3
O3 Co1 O3 180.0 2_665 .
O3 Co1 N13 88.21(9) 2_665 2_665
O3 Co1 N13 91.79(9) . 2_665
O3 Co1 N13 91.79(9) 2_665 .
O3 Co1 N13 88.21(9) . .
N13 Co1 N13 180.00(13) 2_665 .
O3 Co1 N1 88.55(8) 2_665 .
O3 Co1 N1 91.45(8) . .
N13 Co1 N1 90.37(8) 2_665 .
N13 Co1 N1 89.63(8) . .
O3 Co1 N1 91.45(8) 2_665 2_665
O3 Co1 N1 88.55(8) . 2_665
N13 Co1 N1 89.63(8) 2_665 2_665
N13 Co1 N1 90.37(8) . 2_665
N1 Co1 N1 180.00(11) . 2_665
C6 O1 C5 102.3(2) . .
C16 O2 C15 102.5(2) . .
Co1 O3 H3A 122.3 . .
Co1 O3 H3B 95.9 . .
H3A O3 H3B 117.1 . .
C4 N1 C3 116.2(2) . .
C4 N1 Co1 123.97(18) . .
C3 N1 Co1 119.86(18) . .
C2 N2 C1 115.6(2) . .
C5 N3 N4 106.2(2) . .
C6 N4 N3 105.5(2) . .
C10 N5 C7 114.4(3) . .
C9 N6 C8 114.7(3) . .
C12 N7 C11 115.0(3) . .
C13 N8 C14 115.5(3) . .
C15 N9 N10 106.2(3) . .
C16 N10 N9 106.2(3) . .
C18 N11 C17 115.3(3) . .
C20 N12 C19 115.3(3) . .
C21 N13 Co1 164.4(2) . .
N2 C1 C4 122.6(3) . .
N2 C1 C5 115.8(2) . .
C4 C1 C5 121.7(3) . .
N2 C2 C3 122.4(3) . .
N2 C2 H2 118.8 . .
C3 C2 H2 118.8 . .
N1 C3 C2 121.9(3) . .
N1 C3 H3 119.1 . .
C2 C3 H3 119.1 . .
N1 C4 C1 121.4(3) . .
N1 C4 H4 119.3 . .
C1 C4 H4 119.3 . .
N3 C5 O1 112.8(2) . .
N3 C5 C1 128.9(2) . .
O1 C5 C1 118.3(2) . .
N4 C6 O1 113.2(2) . .
N4 C6 C7 127.5(3) . .
O1 C6 C7 119.3(2) . .
N5 C7 C8 122.7(3) . .
N5 C7 C6 117.2(3) . .
C8 C7 C6 120.1(3) . .
N6 C8 C7 122.1(3) . .
N6 C8 H8 118.9 . .
C7 C8 H8 118.9 . .
N6 C9 C10 123.8(3) . .
N6 C9 H9 118.1 . .
C10 C9 H9 118.1 . .
N5 C10 C9 122.2(3) . .
N5 C10 H10 118.9 . .
C9 C10 H10 118.9 . .
N7 C11 C14 122.7(3) . .
N7 C11 C15 116.9(3) . .
C14 C11 C15 120.4(3) . .
N7 C12 C13 121.9(4) . .
N7 C12 H12 119.0 . .
C13 C12 H12 119.0 . .
N8 C13 C12 123.1(4) . .
N8 C13 H13 118.4 . .
C12 C13 H13 118.4 . .
N8 C14 C11 121.7(4) . .
N8 C14 H14 119.2 . .
C11 C14 H14 119.2 . .
N9 C15 O2 112.4(3) . .
N9 C15 C11 128.3(3) . .
O2 C15 C11 119.3(3) . .
N10 C16 O2 112.7(3) . .
N10 C16 C17 128.3(3) . .
O2 C16 C17 119.0(3) . .
N11 C17 C20 122.4(3) . .
N11 C17 C16 116.6(3) . .
C20 C17 C16 121.1(3) . .
N11 C18 C19 122.3(3) . .
N11 C18 H18 118.8 . .
C19 C18 H18 118.8 . .
N12 C19 C18 122.5(3) . .
N12 C19 H19 118.7 . .
C18 C19 H19 118.7 . .
N12 C20 C17 122.1(3) . .
N12 C20 H20 118.9 . .
C17 C20 H20 118.9 . .
N13 C21 S1 179.9(3) . .
H4A O4 H4B 117.0 . .
H5A O5 H5B 117.3 . .
H6A O6 H6B 117.0 . .

loop_
_geom_bond_atom_site_label_1
_geom_bond_atom_site_label_2
_geom_bond_distance
_geom_bond_site_symmetry_2
Co1 O3 2.0688(19) 2_665
Co1 O3 2.0688(19) .
Co1 N13 2.083(2) 2_665
Co1 N13 2.083(2) .
Co1 N1 2.204(2) .
Co1 N1 2.204(2) 2_665
S1 C21 1.638(3) .
O1 C6 1.354(3) .
O1 C5 1.357(3) .
O2 C16 1.355(3) .
O2 C15 1.362(3) .
O3 H3A 0.8500 .
O3 H3B 0.8506 .
N1 C4 1.333(3) .
N1 C3 1.336(3) .
N2 C2 1.327(3) .
N2 C1 1.336(3) .
N3 C5 1.289(3) .
N3 N4 1.406(3) .
N4 C6 1.292(3) .
N5 C10 1.332(4) .
N5 C7 1.338(4) .
N6 C9 1.317(5) .
N6 C8 1.329(4) .
N7 C12 1.328(4) .
N7 C11 1.336(4) .
N8 C13 1.309(5) .
N8 C14 1.339(4) .
N9 C15 1.290(4) .
N9 N10 1.399(4) .
N10 C16 1.289(4) .
N11 C18 1.326(4) .
N11 C17 1.338(4) .
N12 C20 1.326(4) .
N12 C19 1.340(4) .
N13 C21 1.151(4) .
C1 C4 1.379(4) .
C1 C5 1.464(4) .
C2 C3 1.378(4) .
C2 H2 0.9300 .
C3 H3 0.9300 .
C4 H4 0.9300 .
C6 C7 1.463(4) .
C7 C8 1.386(4) .
C8 H8 0.9300 .
C9 C10 1.371(5) .
C9 H9 0.9300 .
C10 H10 0.9300 .
C11 C14 1.379(4) .
C11 C15 1.457(4) .
C12 C13 1.385(5) .
C12 H12 0.9300 .
C13 H13 0.9300 .
C14 H14 0.9300 .
C16 C17 1.462(4) .
C17 C20 1.385(4) .
C18 C19 1.376(4) .
C18 H18 0.9300 .
C19 H19 0.9300 .
C20 H20 0.9300 .
O4 H4A 0.8503 .
O4 H4B 0.8506 .
O5 H5A 0.8501 .
O5 H5B 0.8507 .
O6 H6A 0.8502 .
O6 H6B 0.8499 .

loop_
_geom_torsion_atom_site_label_1
_geom_torsion_atom_site_label_2
_geom_torsion_atom_site_label_3
_geom_torsion_atom_site_label_4
_geom_torsion
_geom_torsion_site_symmetry_1
O3 Co1 N1 C4 124.8(2) 2_665
O3 Co1 N1 C4 -55.2(2) .
N13 Co1 N1 C4 36.6(2) 2_665
N13 Co1 N1 C4 -143.4(2) .
O3 Co1 N1 C3 -54.8(2) 2_665
O3 Co1 N1 C3 125.2(2) .
N13 Co1 N1 C3 -143.0(2) 2_665
N13 Co1 N1 C3 37.0(2) .
C5 N3 N4 C6 -0.2(3) .
C15 N9 N10 C16 -0.3(3) .
O3 Co1 N13 C21 141.0(9) 2_665
O3 Co1 N13 C21 -39.0(9) .
N1 Co1 N13 C21 52.4(9) .
N1 Co1 N13 C21 -127.6(9) 2_665
C2 N2 C1 C4 0.6(4) .
C2 N2 C1 C5 -178.2(2) .
C1 N2 C2 C3 -1.0(4) .
C4 N1 C3 C2 0.3(4) .
Co1 N1 C3 C2 180.0(2) .
N2 C2 C3 N1 0.6(4) .
C3 N1 C4 C1 -0.7(4) .
Co1 N1 C4 C1 179.67(18) .
N2 C1 C4 N1 0.2(4) .
C5 C1 C4 N1 178.9(2) .
N4 N3 C5 O1 0.4(3) .
N4 N3 C5 C1 -179.4(2) .
C6 O1 C5 N3 -0.4(3) .
C6 O1 C5 C1 179.4(2) .
N2 C1 C5 N3 -179.9(3) .
C4 C1 C5 N3 1.4(4) .
N2 C1 C5 O1 0.4(3) .
C4 C1 C5 O1 -178.4(2) .
N3 N4 C6 O1 -0.1(3) .
N3 N4 C6 C7 179.0(2) .
C5 O1 C6 N4 0.3(3) .
C5 O1 C6 C7 -178.8(2) .
C10 N5 C7 C8 -0.9(4) .
C10 N5 C7 C6 178.1(2) .
N4 C6 C7 N5 -177.5(3) .
O1 C6 C7 N5 1.5(4) .
N4 C6 C7 C8 1.5(4) .
O1 C6 C7 C8 -179.5(2) .
C9 N6 C8 C7 -0.4(4) .
N5 C7 C8 N6 1.0(4) .
C6 C7 C8 N6 -177.9(3) .
C8 N6 C9 C10 -0.3(5) .
C7 N5 C10 C9 0.2(5) .
N6 C9 C10 N5 0.4(6) .
C12 N7 C11 C14 0.1(4) .
C12 N7 C11 C15 -179.2(3) .
C11 N7 C12 C13 0.9(5) .
C14 N8 C13 C12 1.8(6) .
N7 C12 C13 N8 -2.0(6) .
C13 N8 C14 C11 -0.7(5) .
N7 C11 C14 N8 -0.2(5) .
C15 C11 C14 N8 179.1(3) .
N10 N9 C15 O2 0.2(3) .
N10 N9 C15 C11 179.9(3) .
C16 O2 C15 N9 0.0(3) .
C16 O2 C15 C11 -179.8(2) .
N7 C11 C15 N9 174.4(3) .
C14 C11 C15 N9 -5.0(5) .
N7 C11 C15 O2 -5.9(4) .
C14 C11 C15 O2 174.7(3) .
N9 N10 C16 O2 0.3(3) .
N9 N10 C16 C17 179.1(3) .
C15 O2 C16 N10 -0.2(3) .
C15 O2 C16 C17 -179.1(2) .
C18 N11 C17 C20 -1.2(4) .
C18 N11 C17 C16 177.3(2) .
N10 C16 C17 N11 -175.6(3) .
O2 C16 C17 N11 3.2(4) .
N10 C16 C17 C20 2.9(5) .
O2 C16 C17 C20 -178.3(2) .
C17 N11 C18 C19 0.2(4) .
C20 N12 C19 C18 -1.2(5) .
N11 C18 C19 N12 1.0(5) .
C19 N12 C20 C17 0.2(4) .
N11 C17 C20 N12 1.1(5) .
C16 C17 C20 N12 -177.4(3) .
